data_2239209
loop_
_publ_author_name
'Hossain, G. M. Golzar'
'Amoroso, A. J.'

_publ_section_title
;
 Bis[4-amino-<i>N</i>-(4-methylpyrimidin-2-yl-\k<i>N</i>^3^)benzenesulfonamidato-\k<i>N</i>](2,2'-bipyridine-\k^2^<i>N</i>,<i>N</i>')mercury(II)
;
_journal_coeditor_code HB7201
_journal_issue 4
_journal_name_full 'Acta Crystallographica Section E'
_journal_page_first m127
_journal_page_last m128
_journal_paper_doi 10.1107/S1600536814004760
_journal_volume 70
_journal_year 2014
_chemical_formula_iupac '[Hg (C11 H11 N4 O2 S)2 (C10 H8 N2)]'
_chemical_formula_moiety 'C32 H30 Hg N10 O4 S2'
_chemical_formula_sum 'C32 H30 Hg N10 O4 S2'
_chemical_formula_weight 883.37
_chemical_name_systematic
Bis[4-amino-<i>N</i>-(4-methylpyrimidin-2-yl-\k<i>N</i>^3^)benzenesulfonamidato-\k<i>N</i>](2,2'-bipyridine-\k^2^<i>N</i>,<i>N</i>')mercury(II)
_space_group_crystal_system monoclinic
_space_group_IT_number 15
_space_group_name_Hall '-C 2yc'
_space_group_name_H-M_alt 'C 1 2/c 1'
_symmetry_space_group_name_Hall '-C 2yc'
_symmetry_space_group_name_H-M 'C 1 2/c 1'
_atom_sites_solution_hydrogens mixed
_audit_creation_method SHELXL-2013
_cell_angle_alpha 90
_cell_angle_beta 100.202(2)
_cell_angle_gamma 90
_cell_formula_units_Z 4
_cell_length_a 18.7483(8)
_cell_length_b 15.0824(7)
_cell_length_c 12.1143(6)
_cell_measurement_reflns_used 3874
_cell_measurement_temperature 150(2)
_cell_measurement_theta_max 27.48
_cell_measurement_theta_min 2.91
_cell_volume 3371.4(3)
_computing_cell_refinement 'DENZO (Otwinowski & Minor, 1997) and COLLECT (Hooft, 1998)'
_computing_data_collection 'DENZO (Otwinowski & Minor, 1997) and COLLECT (Hooft, 1998)'
_computing_data_reduction 'DENZO (Otwinowski & Minor, 1997) and COLLECT (Hooft, 1998)'
_computing_molecular_graphics 'ORTEP-3 for Windows (Farrugia, 2012)'
_computing_publication_material 'WinGX (Farrugia, 2012)'
_computing_structure_refinement 'SHELXL2013 (Sheldrick, 2008)'
_computing_structure_solution 'SHELXS97 (Sheldrick, 2008)'
_diffrn_ambient_temperature 150(2)
_diffrn_measured_fraction_theta_full 0.998
_diffrn_measured_fraction_theta_max 0.997
_diffrn_measurement_device_type 'Nonius KappaCCD'
_diffrn_measurement_method '\w scans'
_diffrn_radiation_type MoK\a
_diffrn_radiation_wavelength 0.71073
_diffrn_reflns_av_R_equivalents 0.0719
_diffrn_reflns_limit_h_max 24
_diffrn_reflns_limit_h_min -24
_diffrn_reflns_limit_k_max 19
_diffrn_reflns_limit_k_min -19
_diffrn_reflns_limit_l_max 15
_diffrn_reflns_limit_l_min -15
_diffrn_reflns_number 29910
_diffrn_reflns_theta_full 25.242
_diffrn_reflns_theta_max 27.510
_diffrn_reflns_theta_min 3.196
_exptl_absorpt_coefficient_mu 4.743
_exptl_absorpt_correction_T_max 0.648
_exptl_absorpt_correction_T_min 0.600
_exptl_absorpt_correction_type multi-scan
_exptl_absorpt_process_details '(SORTAV; Blessing, 1995)]'
_exptl_crystal_colour Colorless
_exptl_crystal_density_diffrn 1.740
_exptl_crystal_description Block
_exptl_crystal_F_000 1744
_exptl_crystal_size_max 0.120
_exptl_crystal_size_mid 0.120
_exptl_crystal_size_min 0.100
_refine_diff_density_max 1.125
_refine_diff_density_min -0.745
_refine_ls_extinction_method none
_refine_ls_goodness_of_fit_ref 1.101
_refine_ls_hydrogen_treatment mixed
_refine_ls_matrix_type full
_refine_ls_number_parameters 231
_refine_ls_number_reflns 3874
_refine_ls_number_restraints 3
_refine_ls_restrained_S_all 1.101
_refine_ls_R_factor_all 0.0498
_refine_ls_R_factor_gt 0.0392
_refine_ls_shift/su_max 0.000
_refine_ls_shift/su_mean 0.000
_refine_ls_structure_factor_coef Fsqd
_refine_ls_weighting_details 'w=1/[\s^2^(Fo^2^)+(0.0108P)^2^+13.7149P] where P=(Fo^2^+2Fc^2^)/3'
_refine_ls_weighting_scheme calc
_refine_ls_wR_factor_gt 0.0712
_refine_ls_wR_factor_ref 0.0739
_reflns_number_gt 3408
_reflns_number_total 3874
_reflns_threshold_expression I>2\s(I)
_cod_data_source_file hb7201sup1.cf
_cod_data_source_block I
_cod_database_code 2239209
_cod_database_fobs_code 2239209
_shelx_space_group_comment
;
The symmetry employed for this shelxl refinement is uniquely defined
by the following loop, which should always be used as a source of
symmetry information in preference to the above space-group names.
They are only intended as comments.
;
_shelx_estimated_absorpt_t_min 0.600
_shelx_estimated_absorpt_t_max 0.648

loop_
_space_group_symop_operation_xyz
'x, y, z'
'-x, y, -z+1/2'
'x+1/2, y+1/2, z'
'-x+1/2, y+1/2, -z+1/2'
'-x, -y, -z'
'x, -y, z-1/2'
'-x+1/2, -y+1/2, -z'
'x+1/2, -y+1/2, z-1/2'

loop_
_atom_site_type_symbol
_atom_site_label
_atom_site_fract_x
_atom_site_fract_y
_atom_site_fract_z
_atom_site_U_iso_or_equiv
_atom_site_adp_type
_atom_site_calc_flag
_atom_site_occupancy
Hg Hg1 0.0000 0.15586(2) 0.2500 0.02712(9) Uani d 1
S S11 0.14988(6) 0.26641(7) 0.20322(9) 0.0241(2) Uani d 1
O O11 0.19225(16) 0.26047(19) 0.1139(2) 0.0300(7) Uani d 1
O O12 0.17100(16) 0.20881(18) 0.2977(2) 0.0298(7) Uani d 1
N N11 0.0655(2) 0.2427(2) 0.1595(3) 0.0250(8) Uani d 1
N N12 -0.0384(2) 0.2333(2) 0.0300(3) 0.0272(8) Uani d 1
N N13 0.0520(2) 0.3400(2) 0.0030(3) 0.0321(9) Uani d 1
N N14 0.1869(2) 0.6308(2) 0.3883(3) 0.0297(9) Uani d 1
C C11 0.0260(2) 0.2745(3) 0.0597(3) 0.0236(9) Uani d 1
C C12 -0.0808(2) 0.2607(3) -0.0646(4) 0.0316(10) Uani d 1
C C13 -0.0589(3) 0.3277(3) -0.1283(4) 0.0382(12) Uani d 1
H H13 -0.0889 0.3474 -0.1954 0.046 Uiso calc 1
C C14 0.0076(3) 0.3648(3) -0.0915(4) 0.0390(12) Uani d 1
H H14 0.0233 0.4107 -0.1353 0.047 Uiso calc 1
C C15 0.1581(2) 0.3761(3) 0.2533(3) 0.0228(9) Uani d 1
C C16 0.1290(3) 0.3989(3) 0.3461(4) 0.0304(10) Uani d 1
H H16 0.1012 0.3566 0.3783 0.036 Uiso calc 1
C C17 0.1398(3) 0.4825(3) 0.3930(4) 0.0292(10) Uani d 1
H H17 0.1204 0.4965 0.4581 0.035 Uiso calc 1
C C18 0.1790(2) 0.5466(3) 0.3453(3) 0.0254(9) Uani d 1
C C19 0.2096(2) 0.5225(3) 0.2518(4) 0.0290(10) Uani d 1
H H19 0.2379 0.5644 0.2197 0.035 Uiso calc 1
C C20 0.1989(2) 0.4381(3) 0.2058(4) 0.0289(10) Uani d 1
H H20 0.2193 0.4226 0.1421 0.035 Uiso calc 1
C C21 -0.1540(3) 0.2183(4) -0.0972(5) 0.0514(15) Uani d 1
H H21A -0.1481 0.1554 -0.1135 0.077 Uiso calc 1
H H21B -0.1807 0.2478 -0.1641 0.077 Uiso calc 1
H H21C -0.1811 0.2241 -0.0354 0.077 Uiso calc 1
N N1 -0.0594(2) 0.0298(2) 0.1713(3) 0.0302(8) Uani d 1
C C1 -0.0330(2) -0.0493(3) 0.2060(3) 0.0275(10) Uani d 1
C C2 -0.0665(3) -0.1265(3) 0.1612(4) 0.0381(12) Uani d 1
H H2 -0.0474 -0.1826 0.1872 0.046 Uiso calc 1
C C3 -0.1274(3) -0.1219(3) 0.0792(4) 0.0435(13) Uani d 1
H H3 -0.1510 -0.1744 0.0485 0.052 Uiso calc 1
C C4 -0.1535(3) -0.0397(3) 0.0424(4) 0.0423(12) Uani d 1
H H4 -0.1944 -0.0344 -0.0160 0.051 Uiso calc 1
C C5 -0.1189(3) 0.0351(3) 0.0922(4) 0.0400(12) Uani d 1
H H5 -0.1379 0.0919 0.0696 0.048 Uiso calc 1
H H14A 0.171(2) 0.644(3) 0.452(2) 0.038(14) Uiso d 1
H H14B 0.2224(18) 0.666(2) 0.373(4) 0.040(14) Uiso d 1

loop_
_atom_site_aniso_label
_atom_site_aniso_U_11
_atom_site_aniso_U_22
_atom_site_aniso_U_33
_atom_site_aniso_U_12
_atom_site_aniso_U_13
_atom_site_aniso_U_23
Hg1 0.02493(15) 0.02381(12) 0.02946(13) 0.000 -0.00387(9) 0.000
S11 0.0190(6) 0.0238(5) 0.0276(5) 0.0009(4) -0.0009(4) -0.0021(4)
O11 0.0231(18) 0.0329(16) 0.0338(16) -0.0007(13) 0.0046(14) -0.0080(14)
O12 0.0218(17) 0.0271(15) 0.0366(17) 0.0026(13) -0.0053(14) 0.0021(13)
N11 0.025(2) 0.0279(18) 0.0192(16) 0.0003(15) -0.0048(15) -0.0001(15)
N12 0.017(2) 0.0334(19) 0.0283(19) 0.0025(15) -0.0028(15) -0.0003(16)
N13 0.025(2) 0.039(2) 0.0312(19) -0.0006(18) 0.0009(16) 0.0055(18)
N14 0.030(2) 0.0259(19) 0.033(2) -0.0040(16) 0.0056(18) -0.0031(16)
C11 0.017(2) 0.028(2) 0.025(2) 0.0039(17) 0.0028(17) -0.0006(18)
C12 0.018(2) 0.041(3) 0.033(2) 0.0021(19) -0.0034(19) -0.002(2)
C13 0.027(3) 0.053(3) 0.032(2) 0.004(2) -0.004(2) 0.006(2)
C14 0.031(3) 0.049(3) 0.034(3) 0.002(2) 0.002(2) 0.014(2)
C15 0.018(2) 0.0217(19) 0.026(2) -0.0015(16) -0.0024(17) -0.0016(17)
C16 0.028(3) 0.031(2) 0.034(2) -0.0052(19) 0.010(2) 0.002(2)
C17 0.033(3) 0.031(2) 0.026(2) -0.0009(19) 0.011(2) -0.0022(19)
C18 0.017(2) 0.030(2) 0.026(2) -0.0009(17) -0.0057(17) 0.0007(18)
C19 0.026(3) 0.028(2) 0.033(2) -0.0038(19) 0.006(2) 0.0015(19)
C20 0.026(3) 0.032(2) 0.029(2) -0.0007(19) 0.0073(19) -0.0029(19)
C21 0.023(3) 0.076(4) 0.047(3) -0.005(3) -0.014(2) 0.020(3)
N1 0.027(2) 0.0289(18) 0.0315(19) -0.0013(16) -0.0045(17) -0.0004(16)
C1 0.025(3) 0.030(2) 0.028(2) 0.0036(18) 0.0033(19) 0.0007(19)
C2 0.042(3) 0.025(2) 0.046(3) -0.001(2) 0.001(2) -0.007(2)
C3 0.043(3) 0.036(3) 0.048(3) -0.009(2) -0.002(3) -0.015(2)
C4 0.035(3) 0.046(3) 0.039(3) -0.008(2) -0.011(2) -0.010(2)
C5 0.034(3) 0.037(3) 0.044(3) 0.002(2) -0.010(2) 0.001(2)

loop_
_atom_type_symbol
_atom_type_description
_atom_type_scat_dispersion_real
_atom_type_scat_dispersion_imag
_atom_type_scat_source
C C 0.0033 0.0016 'International Tables Vol C Tables 4.2.6.8 and 6.1.1.4'
H H 0.0000 0.0000 'International Tables Vol C Tables 4.2.6.8 and 6.1.1.4'
N N 0.0061 0.0033 'International Tables Vol C Tables 4.2.6.8 and 6.1.1.4'
O O 0.0106 0.0060 'International Tables Vol C Tables 4.2.6.8 and 6.1.1.4'
S S 0.1246 0.1234 'International Tables Vol C Tables 4.2.6.8 and 6.1.1.4'
Hg Hg -2.3894 9.2266 'International Tables Vol C Tables 4.2.6.8 and 6.1.1.4'

loop_
_geom_angle_atom_site_label_1
_geom_angle_atom_site_label_2
_geom_angle_atom_site_label_3
_geom_angle_site_symmetry_1
_geom_angle_site_symmetry_3
_geom_angle
_geom_angle_publ_flag
N11 Hg1 N11 . 2 107.50(18) n
N11 Hg1 N1 . . 123.31(12) n
N11 Hg1 N1 2 . 114.81(13) n
N11 Hg1 N1 . 2 114.81(13) ?
N11 Hg1 N1 2 2 123.31(12) ?
N1 Hg1 N1 . 2 70.00(17) n
N11 Hg1 N12 . 2 98.53(11) n
N11 Hg1 N12 2 2 51.11(11) n
N1 Hg1 N12 . 2 137.29(11) n
N1 Hg1 N12 2 2 85.95(11) n
N11 Hg1 N12 . . 51.11(11) ?
N11 Hg1 N12 2 . 98.53(11) ?
N1 Hg1 N12 . . 85.95(11) ?
N1 Hg1 N12 2 . 137.29(11) ?
N12 Hg1 N12 2 . 132.17(14) n
O12 S11 O11 . . 116.49(18) ?
O12 S11 N11 . . 104.05(18) ?
O11 S11 N11 . . 111.99(18) ?
O12 S11 C15 . . 107.41(18) ?
O11 S11 C15 . . 106.76(19) ?
N11 S11 C15 . . 110.01(19) ?
C11 N11 S11 . . 123.3(3) ?
C11 N11 Hg1 . . 112.3(3) ?
S11 N11 Hg1 . . 124.42(18) ?
C12 N12 C11 . . 117.0(4) ?
C12 N12 Hg1 . . 158.4(3) ?
C11 N12 Hg1 . . 82.8(2) ?
C11 N13 C14 . . 114.5(4) ?
C18 N14 H14A . . 120(3) ?
C18 N14 H14B . . 120(3) ?
H14A N14 H14B . . 115(3) ?
N13 C11 N12 . . 126.2(4) ?
N13 C11 N11 . . 121.0(4) ?
N12 C11 N11 . . 112.8(4) ?
N12 C12 C13 . . 121.0(4) ?
N12 C12 C21 . . 118.1(4) ?
C13 C12 C21 . . 120.9(4) ?
C14 C13 C12 . . 117.6(4) ?
C14 C13 H13 . . 121.2 ?
C12 C13 H13 . . 121.2 ?
N13 C14 C13 . . 123.8(5) ?
N13 C14 H14 . . 118.1 ?
C13 C14 H14 . . 118.1 ?
C16 C15 C20 . . 119.7(4) ?
C16 C15 S11 . . 119.5(3) ?
C20 C15 S11 . . 120.6(3) ?
C15 C16 C17 . . 120.8(4) ?
C15 C16 H16 . . 119.6 ?
C17 C16 H16 . . 119.6 ?
C16 C17 C18 . . 120.7(4) ?
C16 C17 H17 . . 119.7 ?
C18 C17 H17 . . 119.7 ?
N14 C18 C17 . . 120.8(4) ?
N14 C18 C19 . . 120.9(4) ?
C17 C18 C19 . . 118.3(4) ?
C20 C19 C18 . . 120.6(4) ?
C20 C19 H19 . . 119.7 ?
C18 C19 H19 . . 119.7 ?
C19 C20 C15 . . 120.0(4) ?
C19 C20 H20 . . 120.0 ?
C15 C20 H20 . . 120.0 ?
C12 C21 H21A . . 109.5 ?
C12 C21 H21B . . 109.5 ?
H21A C21 H21B . . 109.5 ?
C12 C21 H21C . . 109.5 ?
H21A C21 H21C . . 109.5 ?
H21B C21 H21C . . 109.5 ?
C1 N1 C5 . . 119.8(4) ?
C1 N1 Hg1 . . 118.7(3) ?
C5 N1 Hg1 . . 121.6(3) ?
N1 C1 C2 . . 120.7(4) ?
N1 C1 C1 . 2 116.3(2) ?
C2 C1 C1 . 2 122.9(3) ?
C3 C2 C1 . . 120.0(4) ?
C3 C2 H2 . . 120.0 ?
C1 C2 H2 . . 120.0 ?
C2 C3 C4 . . 118.8(4) ?
C2 C3 H3 . . 120.6 ?
C4 C3 H3 . . 120.6 ?
C3 C4 C5 . . 118.6(4) ?
C3 C4 H4 . . 120.7 ?
C5 C4 H4 . . 120.7 ?
N1 C5 C4 . . 122.0(4) ?
N1 C5 H5 . . 119.0 ?
C4 C5 H5 . . 119.0 ?

loop_
_geom_bond_atom_site_label_1
_geom_bond_atom_site_label_2
_geom_bond_site_symmetry_2
_geom_bond_distance
_geom_bond_publ_flag
Hg1 N11 . 2.214(4) y
Hg1 N11 2 2.214(4) ?
Hg1 N1 . 2.322(3) y
Hg1 N1 2 2.322(3) ?
Hg1 N12 2 2.883(3) ?
Hg1 N12 . 2.883(3) y
S11 O12 . 1.436(3) ?
S11 O11 . 1.454(3) ?
S11 N11 . 1.616(4) ?
S11 C15 . 1.760(4) ?
N11 C11 . 1.387(5) ?
N12 C12 . 1.339(5) ?
N12 C11 . 1.349(5) ?
N13 C11 . 1.343(6) ?
N13 C14 . 1.344(6) ?
N14 C18 . 1.371(5) ?
N14 H14A . 0.900(3) ?
N14 H14B . 0.900(3) ?
C12 C13 . 1.378(7) ?
C12 C21 . 1.503(7) ?
C13 C14 . 1.367(7) ?
C13 H13 . 0.9500 ?
C14 H14 . 0.9500 ?
C15 C16 . 1.378(6) ?
C15 C20 . 1.394(6) ?
C16 C17 . 1.383(6) ?
C16 H16 . 0.9500 ?
C17 C18 . 1.400(6) ?
C17 H17 . 0.9500 ?
C18 C19 . 1.405(6) ?
C19 C20 . 1.390(6) ?
C19 H19 . 0.9500 ?
C20 H20 . 0.9500 ?
C21 H21A . 0.9800 ?
C21 H21B . 0.9800 ?
C21 H21C . 0.9800 ?
N1 C1 . 1.331(5) ?
N1 C5 . 1.337(6) ?
C1 C2 . 1.387(6) ?
C1 C1 2 1.483(9) ?
C2 C3 . 1.376(7) ?
C2 H2 . 0.9500 ?
C3 C4 . 1.378(7) ?
C3 H3 . 0.9500 ?
C4 C5 . 1.386(6) ?
C4 H4 . 0.9500 ?
C5 H5 . 0.9500 ?

loop_
_geom_hbond_atom_site_label_D
_geom_hbond_atom_site_label_H
_geom_hbond_atom_site_label_A
_geom_hbond_site_symmetry_A
_geom_hbond_distance_DH
_geom_hbond_distance_HA
_geom_hbond_distance_DA
_geom_hbond_angle_DHA
N14 H14A O11 6_566 0.900(3) 2.41(3) 3.173(5) 143(4)
N14 H14A N13 6_566 0.900(3) 2.42(3) 3.125(6) 135(4)
N14 H14B O11 4 0.900(3) 2.125(14) 2.997(5) 163(4)
